data_7020590
loop_
_publ_author_name
'Jing, Xue-Hui'
'Yi, Xiu-Chun'
'Gao, En-Qing'
'Blatov, Vladislav A.'

_publ_section_title
;
 Synthesis, structure, topology and magnetic properties of cobalt(ii)
 coordination polymers with 2-nitrobiphenyl-4,4'-dicarboxylic acid and
 bis(pyridyl) ligands.
;
_journal_issue 47
_journal_name_full 'Dalton transactions (Cambridge, England : 2003)'
_journal_page_first 14316
_journal_page_last 14328
_journal_paper_doi 10.1039/c2dt31917a
_journal_volume 41
_journal_year 2012
_chemical_formula_sum 'C46 H29.5 Co2 N5 O12.25'
_chemical_formula_weight 966.11
_chemical_name_systematic
;
?
;
_space_group_IT_number 15
_symmetry_cell_setting monoclinic
_symmetry_space_group_name_Hall '-C 2yc'
_symmetry_space_group_name_H-M 'C 1 2/c 1'
_atom_sites_solution_hydrogens geom
_atom_sites_solution_primary direct
_atom_sites_solution_secondary difmap
_audit_creation_method SHELXL-97
_cell_angle_alpha 90.00
_cell_angle_beta 115.71(3)
_cell_angle_gamma 90.00
_cell_formula_units_Z 8
_cell_length_a 34.568(7)
_cell_length_b 14.343(3)
_cell_length_c 19.344(4)
_cell_measurement_temperature 293(2)
_cell_volume 8641(4)
_computing_structure_refinement 'SHELXL-97 (Sheldrick, 1997)'
_computing_structure_solution 'SHELXS-97 (Sheldrick, 1990)'
_diffrn_ambient_temperature 293(2)
_diffrn_measured_fraction_theta_full 0.975
_diffrn_measured_fraction_theta_max 0.975
_diffrn_radiation_monochromator graphite
_diffrn_radiation_source 'fine-focus sealed tube'
_diffrn_radiation_type MoK\a
_diffrn_radiation_wavelength 0.71073
_diffrn_reflns_av_R_equivalents 0.0945
_diffrn_reflns_av_sigmaI/netI 0.1231
_diffrn_reflns_limit_h_max 43
_diffrn_reflns_limit_h_min -40
_diffrn_reflns_limit_k_max 18
_diffrn_reflns_limit_k_min -17
_diffrn_reflns_limit_l_max 24
_diffrn_reflns_limit_l_min -22
_diffrn_reflns_number 18638
_diffrn_reflns_theta_full 26.51
_diffrn_reflns_theta_max 26.51
_diffrn_reflns_theta_min 2.31
_exptl_absorpt_coefficient_mu 0.839
_exptl_absorpt_correction_T_max 0.9134
_exptl_absorpt_correction_T_min 0.8845
_exptl_absorpt_correction_type multi-scan
_exptl_crystal_colour pink
_exptl_crystal_density_diffrn 1.485
_exptl_crystal_density_method 'not measured'
_exptl_crystal_description block
_exptl_crystal_F_000 3940
_exptl_crystal_size_max 0.15
_exptl_crystal_size_mid 0.12
_exptl_crystal_size_min 0.11
_refine_diff_density_max 0.685
_refine_diff_density_min -0.535
_refine_diff_density_rms 0.083
_refine_ls_extinction_method none
_refine_ls_goodness_of_fit_ref 0.821
_refine_ls_hydrogen_treatment constr
_refine_ls_matrix_type full
_refine_ls_number_parameters 618
_refine_ls_number_reflns 8745
_refine_ls_number_restraints 3
_refine_ls_restrained_S_all 0.821
_refine_ls_R_factor_all 0.1132
_refine_ls_R_factor_gt 0.0624
_refine_ls_shift/su_max 0.001
_refine_ls_shift/su_mean 0.000
_refine_ls_structure_factor_coef Fsqd
_refine_ls_weighting_details 'calc w=1/[\s^2^(Fo^2^)+(0.0569P)^2^+12.0000P] where P=(Fo^2^+2Fc^2^)/3'
_refine_ls_weighting_scheme calc
_refine_ls_wR_factor_gt 0.1221
_refine_ls_wR_factor_ref 0.1457
_reflns_number_gt 5682
_reflns_number_total 8745
_reflns_threshold_expression >2sigma(I)
_cod_data_source_file c2dt31917a.txt
_cod_data_source_block 3
_cod_original_cell_volume 8641(3)
_cod_original_sg_symbol_H-M C2/c
_cod_original_formula_sum 'C46 H29.50 Co2 N5 O12.25'
_cod_database_code 7020590

loop_
_symmetry_equiv_pos_as_xyz
'x, y, z'
'-x, y, -z+1/2'
'x+1/2, y+1/2, z'
'-x+1/2, y+1/2, -z+1/2'
'-x, -y, -z'
'x, -y, z-1/2'
'-x+1/2, -y+1/2, -z'
'x+1/2, -y+1/2, z-1/2'

loop_
_atom_site_label
_atom_site_type_symbol
_atom_site_fract_x
_atom_site_fract_y
_atom_site_fract_z
_atom_site_U_iso_or_equiv
_atom_site_adp_type
_atom_site_occupancy
_atom_site_symmetry_multiplicity
_atom_site_calc_flag
_atom_site_refinement_flags
_atom_site_disorder_assembly
_atom_site_disorder_group
Co1 Co 0.60527(2) 0.83727(5) 0.63396(4) 0.0296(2) Uani 1 1 d . . .
Co2 Co 0.70850(2) 0.85879(5) 0.59319(4) 0.0347(2) Uani 1 1 d . . .
C1 C 0.6761(2) 0.7025(4) 0.6293(3) 0.0350(14) Uani 1 1 d . . .
C2 C 0.67408(18) 0.6011(3) 0.6431(3) 0.0319(14) Uani 1 1 d . . .
C3 C 0.63477(19) 0.5565(4) 0.6185(3) 0.0379(15) Uani 1 1 d . A .
H3A H 0.6095 0.5909 0.5980 0.045 Uiso 1 1 calc R . .
C4 C 0.63344(19) 0.4610(4) 0.6245(3) 0.0389(15) Uani 1 1 d . . .
C5 C 0.6696(2) 0.4060(4) 0.6566(3) 0.0361(15) Uani 1 1 d . A .
C6 C 0.7087(2) 0.4521(4) 0.6854(3) 0.0495(17) Uani 1 1 d . . .
H6A H 0.7339 0.4181 0.7103 0.059 Uiso 1 1 calc R A .
C7 C 0.7110(2) 0.5474(4) 0.6778(3) 0.0454(16) Uani 1 1 d . A .
H7A H 0.7378 0.5762 0.6962 0.054 Uiso 1 1 calc R . .
C8 C 0.6681(2) 0.3026(4) 0.6578(3) 0.0419(16) Uani 1 1 d . . .
C9 C 0.6398(3) 0.2537(4) 0.6773(5) 0.073(2) Uani 1 1 d D A .
C10 C 0.6374(2) 0.1586(4) 0.6717(5) 0.074(2) Uani 1 1 d . . .
H10A H 0.6174 0.1275 0.6834 0.089 Uiso 1 1 calc R A .
C11 C 0.66341(19) 0.1084(4) 0.6497(3) 0.0380(15) Uani 1 1 d . A .
C12 C 0.6938(2) 0.1557(4) 0.6353(4) 0.0567(19) Uani 1 1 d . . .
H12A H 0.7132 0.1227 0.6231 0.068 Uiso 1 1 calc R A .
C13 C 0.6957(2) 0.2514(4) 0.6388(4) 0.0575(19) Uani 1 1 d . A .
H13A H 0.7162 0.2823 0.6281 0.069 Uiso 1 1 calc R . .
C14 C 0.6596(2) 0.0051(4) 0.6410(3) 0.0393(15) Uani 1 1 d . . .
C15 C 0.5427(2) 0.7713(4) 0.6515(3) 0.0406(15) Uani 1 1 d . . .
C16 C 0.50398(18) 0.7200(4) 0.6484(3) 0.0369(15) Uani 1 1 d . . .
C17 C 0.5027(2) 0.6253(4) 0.6439(4) 0.0504(17) Uani 1 1 d . . .
H17A H 0.5263 0.5927 0.6456 0.061 Uiso 1 1 calc R . .
C18 C 0.4666(2) 0.5773(4) 0.6368(4) 0.0470(17) Uani 1 1 d . . .
C19 C 0.43053(19) 0.6221(4) 0.6329(3) 0.0413(15) Uani 1 1 d . . .
C20 C 0.4325(2) 0.7166(4) 0.6395(4) 0.062(2) Uani 1 1 d . . .
H20A H 0.4091 0.7488 0.6393 0.074 Uiso 1 1 calc R . .
C21 C 0.4684(2) 0.7658(4) 0.6465(4) 0.0589(19) Uani 1 1 d . . .
H21A H 0.4686 0.8305 0.6500 0.071 Uiso 1 1 calc R . .
C22 C 0.39007(19) 0.5709(4) 0.6204(3) 0.0391(15) Uani 1 1 d . . .
C23 C 0.38678(19) 0.5220(4) 0.6791(4) 0.0479(17) Uani 1 1 d . . .
H23A H 0.4099 0.5185 0.7273 0.057 Uiso 1 1 calc R . .
C24 C 0.3481(2) 0.4779(4) 0.6648(4) 0.0481(17) Uani 1 1 d . . .
H24A H 0.3457 0.4443 0.7039 0.058 Uiso 1 1 calc R . .
C25 C 0.31359(18) 0.4831(4) 0.5942(3) 0.0371(14) Uani 1 1 d . . .
C26 C 0.31722(19) 0.5326(4) 0.5365(3) 0.0472(16) Uani 1 1 d . . .
H26A H 0.2940 0.5369 0.4884 0.057 Uiso 1 1 calc R . .
C27 C 0.35538(19) 0.5758(4) 0.5501(3) 0.0465(16) Uani 1 1 d . . .
H27A H 0.3577 0.6090 0.5108 0.056 Uiso 1 1 calc R . .
C28 C 0.2706(2) 0.4438(4) 0.5825(4) 0.0441(16) Uani 1 1 d . . .
C29 C 0.54415(19) 0.9362(4) 0.4874(3) 0.0446(16) Uani 1 1 d . . .
H29A H 0.5546 0.9890 0.5177 0.054 Uiso 1 1 calc R . .
C30 C 0.5114(2) 0.9477(4) 0.4143(3) 0.0481(17) Uani 1 1 d . . .
H30A H 0.5002 1.0067 0.3970 0.058 Uiso 1 1 calc R . .
C31 C 0.49549(19) 0.8720(4) 0.3677(3) 0.0435(16) Uani 1 1 d . . .
C32 C 0.5137(2) 0.7873(5) 0.3969(4) 0.059(2) Uani 1 1 d . . .
H32A H 0.5043 0.7338 0.3670 0.071 Uiso 1 1 calc R . .
C33 C 0.5460(2) 0.7815(4) 0.4708(3) 0.0514(18) Uani 1 1 d . . .
H33A H 0.5576 0.7232 0.4896 0.062 Uiso 1 1 calc R . .
C34 C 0.4603(2) 0.8848(5) 0.2902(4) 0.0531(18) Uani 1 1 d . . .
H34A H 0.4515 0.9456 0.2745 0.064 Uiso 1 1 calc R . .
C35 C 0.4407(2) 0.8190(5) 0.2423(4) 0.0572(18) Uani 1 1 d . . .
H35A H 0.4501 0.7585 0.2581 0.069 Uiso 1 1 calc R . .
C36 C 0.4047(2) 0.8295(5) 0.1644(3) 0.0466(16) Uani 1 1 d . . .
C37 C 0.3928(2) 0.9158(5) 0.1289(4) 0.0540(18) Uani 1 1 d . . .
H37A H 0.4072 0.9696 0.1536 0.065 Uiso 1 1 calc R . .
C38 C 0.3591(2) 0.9201(4) 0.0557(4) 0.0523(17) Uani 1 1 d . . .
H38A H 0.3514 0.9779 0.0317 0.063 Uiso 1 1 calc R . .
C39 C 0.3490(2) 0.7629(4) 0.0538(3) 0.0539(18) Uani 1 1 d . . .
H39A H 0.3339 0.7100 0.0285 0.065 Uiso 1 1 calc R . .
C40 C 0.3820(2) 0.7527(5) 0.1252(4) 0.061(2) Uani 1 1 d . . .
H40A H 0.3892 0.6938 0.1472 0.073 Uiso 1 1 calc R . .
C41 C 0.6626(2) 0.8965(4) 0.8007(3) 0.0458(16) Uani 1 1 d . . .
H41A H 0.6534 0.9563 0.7824 0.055 Uiso 1 1 calc R . .
C42 C 0.6920(2) 0.8864(4) 0.8763(3) 0.0488(17) Uani 1 1 d . . .
H42A H 0.7015 0.9387 0.9076 0.059 Uiso 1 1 calc R . .
C43 C 0.70712(18) 0.8002(4) 0.9055(3) 0.0360(14) Uani 1 1 d . . .
C44 C 0.6904(2) 0.7253(4) 0.8560(3) 0.0427(16) Uani 1 1 d . . .
H44A H 0.6994 0.6650 0.8728 0.051 Uiso 1 1 calc R . .
C45 C 0.66033(19) 0.7410(4) 0.7815(3) 0.0399(15) Uani 1 1 d . . .
H45A H 0.6488 0.6897 0.7497 0.048 Uiso 1 1 calc R . .
C46 C 0.73909(19) 0.7878(4) 0.9848(3) 0.0426(16) Uani 1 1 d . . .
H46A H 0.7445 0.8392 1.0170 0.051 Uiso 1 1 calc R . .
N3 N 0.64698(14) 0.8258(3) 0.7528(2) 0.0358(11) Uani 1 1 d . . .
N4 N 0.56139(15) 0.8553(3) 0.5165(2) 0.0373(12) Uani 1 1 d . . .
N5 N 0.33724(15) 0.8451(3) 0.0185(3) 0.0437(13) Uani 1 1 d . . .
O1 O 0.64291(13) 0.7500(2) 0.6052(2) 0.0376(10) Uani 1 1 d . . .
O2 O 0.71222(13) 0.7345(2) 0.6400(2) 0.0489(11) Uani 1 1 d . . .
O3 O 0.62558(13) -0.0312(2) 0.6360(2) 0.0425(10) Uani 1 1 d . . .
O4 O 0.69100(14) -0.0379(2) 0.6391(2) 0.0528(12) Uani 1 1 d . . .
O5 O 0.57039(13) 0.7231(3) 0.6429(2) 0.0444(10) Uani 1 1 d . . .
O6 O 0.54540(13) 0.8577(3) 0.6596(2) 0.0488(11) Uani 1 1 d . . .
O11 O 0.27050(13) 0.3764(3) 0.6230(3) 0.0551(12) Uani 1 1 d . . .
O12 O 0.23757(15) 0.4806(3) 0.5366(3) 0.0713(14) Uani 1 1 d . . .
O13 O 0.7923(10) 0.6371(17) 0.6362(17) 0.140(10) Uani 0.25 1 d P . .
N2 N 0.4664(2) 0.4775(5) 0.6283(6) 0.103(3) Uani 1 1 d . . .
O8 O 0.5002(3) 0.4380(5) 0.6769(5) 0.158(3) Uani 1 1 d . . .
O7 O 0.4397(2) 0.4326(4) 0.5917(5) 0.143(3) Uani 1 1 d . . .
N1 N 0.5907(3) 0.4200(5) 0.5947(5) 0.064(2) Uani 0.799(6) 1 d P A 1
O9 O 0.5817(2) 0.3615(4) 0.5450(4) 0.080(2) Uani 0.799(6) 1 d P A 1
O10 O 0.5669(3) 0.4436(6) 0.6217(6) 0.140(5) Uani 0.799(6) 1 d P A 1
N1' N 0.5962(8) 0.297(3) 0.644(2) 0.110(15) Uiso 0.201(6) 1 d PD A 2
O10' O 0.5997(15) 0.339(3) 0.6997(18) 0.18(2) Uani 0.201(6) 1 d PD A 2
O9' O 0.5590(9) 0.295(2) 0.594(2) 0.18(2) Uani 0.201(6) 1 d PD A 2

loop_
_atom_site_aniso_label
_atom_site_aniso_U_11
_atom_site_aniso_U_22
_atom_site_aniso_U_33
_atom_site_aniso_U_23
_atom_site_aniso_U_13
_atom_site_aniso_U_12
Co1 0.0241(4) 0.0253(4) 0.0353(5) 0.0035(3) 0.0092(4) -0.0030(3)
Co2 0.0263(5) 0.0292(4) 0.0429(5) 0.0033(4) 0.0097(4) -0.0026(3)
C1 0.035(4) 0.037(3) 0.028(3) 0.001(3) 0.009(3) -0.006(3)
C2 0.032(4) 0.025(3) 0.038(3) -0.003(3) 0.015(3) 0.000(3)
C3 0.032(4) 0.033(3) 0.048(4) -0.002(3) 0.017(3) -0.001(3)
C4 0.037(4) 0.032(3) 0.051(4) -0.006(3) 0.022(3) -0.009(3)
C5 0.047(4) 0.028(3) 0.036(3) -0.002(3) 0.021(3) -0.007(3)
C6 0.045(4) 0.028(3) 0.066(5) 0.010(3) 0.016(4) 0.004(3)
C7 0.039(4) 0.033(3) 0.057(4) 0.000(3) 0.013(3) -0.008(3)
C8 0.056(5) 0.027(3) 0.046(4) -0.004(3) 0.025(3) -0.009(3)
C9 0.094(7) 0.033(4) 0.133(7) -0.006(4) 0.087(6) -0.004(4)
C10 0.087(6) 0.031(4) 0.146(7) -0.003(4) 0.089(6) -0.008(4)
C11 0.043(4) 0.028(3) 0.046(4) -0.004(3) 0.022(3) -0.005(3)
C12 0.056(5) 0.032(4) 0.099(6) -0.001(4) 0.050(4) 0.000(3)
C13 0.054(5) 0.032(4) 0.103(6) 0.003(4) 0.049(5) -0.006(3)
C14 0.037(4) 0.040(4) 0.032(4) 0.006(3) 0.006(3) 0.000(3)
C15 0.037(4) 0.039(4) 0.039(4) 0.007(3) 0.009(3) -0.005(3)
C16 0.020(4) 0.044(4) 0.038(4) 0.003(3) 0.004(3) -0.007(3)
C17 0.034(4) 0.045(4) 0.078(5) 0.003(3) 0.030(4) 0.003(3)
C18 0.033(4) 0.036(4) 0.074(5) -0.004(3) 0.025(4) -0.008(3)
C19 0.025(4) 0.050(4) 0.046(4) -0.005(3) 0.012(3) -0.010(3)
C20 0.044(5) 0.051(4) 0.103(6) -0.007(4) 0.044(4) -0.004(4)
C21 0.047(5) 0.041(4) 0.092(6) -0.003(4) 0.033(4) -0.012(3)
C22 0.030(4) 0.042(4) 0.046(4) -0.005(3) 0.017(3) -0.009(3)
C23 0.031(4) 0.057(4) 0.045(4) 0.007(3) 0.007(3) -0.007(3)
C24 0.039(4) 0.050(4) 0.054(4) 0.014(3) 0.020(3) -0.005(3)
C25 0.026(4) 0.035(3) 0.050(4) -0.006(3) 0.017(3) -0.005(3)
C26 0.028(4) 0.072(4) 0.039(4) -0.003(3) 0.012(3) -0.015(3)
C27 0.040(4) 0.065(4) 0.039(4) -0.002(3) 0.021(3) -0.013(3)
C28 0.026(4) 0.047(4) 0.059(4) 0.004(3) 0.018(3) 0.000(3)
C29 0.046(4) 0.039(4) 0.037(4) 0.003(3) 0.007(3) 0.003(3)
C30 0.049(4) 0.038(4) 0.045(4) 0.014(3) 0.009(3) 0.010(3)
C31 0.034(4) 0.053(4) 0.042(4) 0.007(3) 0.016(3) 0.006(3)
C32 0.052(5) 0.055(4) 0.045(4) -0.011(3) -0.003(4) 0.004(4)
C33 0.058(5) 0.035(4) 0.042(4) 0.005(3) 0.004(4) 0.010(3)
C34 0.044(4) 0.066(4) 0.045(4) -0.004(4) 0.015(4) 0.004(4)
C35 0.050(5) 0.070(5) 0.046(4) 0.014(4) 0.016(4) 0.018(4)
C36 0.044(4) 0.059(4) 0.035(4) 0.005(3) 0.015(3) 0.009(4)
C37 0.040(4) 0.062(5) 0.046(4) -0.005(3) 0.006(3) 0.002(3)
C38 0.048(5) 0.046(4) 0.052(4) -0.002(3) 0.012(4) 0.005(3)
C39 0.061(5) 0.049(4) 0.039(4) 0.000(3) 0.010(4) 0.003(4)
C40 0.062(5) 0.058(5) 0.049(4) 0.012(4) 0.012(4) 0.004(4)
C41 0.051(4) 0.033(3) 0.040(4) 0.003(3) 0.007(3) 0.008(3)
C42 0.057(5) 0.040(4) 0.035(4) -0.010(3) 0.006(3) 0.008(3)
C43 0.038(4) 0.042(4) 0.025(3) 0.001(3) 0.010(3) 0.002(3)
C44 0.053(4) 0.031(3) 0.035(4) 0.008(3) 0.010(3) 0.003(3)
C45 0.049(4) 0.029(3) 0.033(4) 0.000(3) 0.009(3) -0.008(3)
C46 0.044(4) 0.043(4) 0.034(4) -0.006(3) 0.010(3) 0.000(3)
N3 0.034(3) 0.037(3) 0.030(3) -0.002(2) 0.008(2) -0.002(2)
N4 0.037(3) 0.034(3) 0.036(3) 0.004(2) 0.011(2) 0.003(2)
N5 0.042(3) 0.044(3) 0.039(3) -0.003(3) 0.011(3) 0.008(3)
O1 0.036(3) 0.032(2) 0.044(2) 0.0050(18) 0.016(2) 0.0088(19)
O2 0.031(3) 0.035(2) 0.069(3) 0.013(2) 0.011(2) -0.002(2)
O3 0.035(3) 0.029(2) 0.056(3) 0.0057(19) 0.014(2) -0.0061(19)
O4 0.047(3) 0.031(2) 0.081(3) -0.005(2) 0.028(3) 0.001(2)
O5 0.030(3) 0.041(2) 0.060(3) 0.005(2) 0.018(2) -0.006(2)
O6 0.038(3) 0.041(3) 0.064(3) 0.006(2) 0.019(2) -0.008(2)
O11 0.031(3) 0.046(3) 0.087(3) 0.012(2) 0.025(2) -0.007(2)
O12 0.036(3) 0.088(4) 0.080(4) 0.025(3) 0.015(3) -0.009(3)
O13 0.16(3) 0.13(2) 0.19(3) 0.017(19) 0.13(2) 0.012(19)
N2 0.041(5) 0.055(5) 0.219(10) -0.009(5) 0.062(6) -0.003(4)
O8 0.149(8) 0.081(5) 0.228(9) 0.004(5) 0.069(7) 0.004(5)
O7 0.070(5) 0.077(4) 0.266(9) -0.079(5) 0.060(5) -0.035(4)
N1 0.062(6) 0.040(4) 0.096(6) -0.016(4) 0.038(5) -0.015(4)
O9 0.069(5) 0.074(5) 0.088(5) -0.021(4) 0.027(4) -0.026(4)
O10 0.082(6) 0.122(7) 0.263(12) -0.096(8) 0.119(8) -0.044(5)
O10' 0.27(5) 0.17(4) 0.07(2) -0.03(2) 0.05(3) -0.16(4)
O9' 0.12(3) 0.13(3) 0.35(6) 0.11(4) 0.15(4) 0.03(3)

loop_
_atom_type_symbol
_atom_type_description
_atom_type_scat_dispersion_real
_atom_type_scat_dispersion_imag
_atom_type_scat_source
C C 0.0033 0.0016 'International Tables Vol C Tables 4.2.6.8 and 6.1.1.4'
H H 0.0000 0.0000 'International Tables Vol C Tables 4.2.6.8 and 6.1.1.4'
Co Co 0.3494 0.9721 'International Tables Vol C Tables 4.2.6.8 and 6.1.1.4'
N N 0.0061 0.0033 'International Tables Vol C Tables 4.2.6.8 and 6.1.1.4'
O O 0.0106 0.0060 'International Tables Vol C Tables 4.2.6.8 and 6.1.1.4'

loop_
_geom_angle_atom_site_label_1
_geom_angle_atom_site_label_2
_geom_angle_atom_site_label_3
_geom_angle
_geom_angle_site_symmetry_1
_geom_angle_site_symmetry_3
O3 Co1 O1 108.78(16) 1_565 .
O3 Co1 O5 161.17(17) 1_565 .
O1 Co1 O5 90.04(16) . .
O3 Co1 N3 89.12(16) 1_565 .
O1 Co1 N3 91.90(16) . .
O5 Co1 N3 89.68(16) . .
O3 Co1 N4 89.30(16) 1_565 .
O1 Co1 N4 91.54(16) . .
O5 Co1 N4 90.81(16) . .
N3 Co1 N4 176.52(18) . .
O3 Co1 O6 102.20(15) 1_565 .
O1 Co1 O6 148.87(14) . .
O5 Co1 O6 59.05(14) . .
N3 Co1 O6 91.59(16) . .
N4 Co1 O6 85.71(16) . .
O3 Co1 C15 131.67(19) 1_565 .
O1 Co1 C15 119.42(18) . .
O5 Co1 C15 29.66(16) . .
N3 Co1 C15 92.54(18) . .
N4 Co1 C15 86.19(18) . .
O6 Co1 C15 29.49(15) . .
O4 Co2 O2 116.55(18) 1_565 .
O4 Co2 O11 106.29(18) 1_565 3
O2 Co2 O11 97.71(17) . 3
O4 Co2 N5 107.52(19) 1_565 2_655
O2 Co2 N5 105.18(18) . 2_655
O11 Co2 N5 124.04(19) 3 2_655
O1 C1 O2 123.5(5) . .
O1 C1 C2 119.8(6) . .
O2 C1 C2 116.6(6) . .
C3 C2 C7 118.0(5) . .
C3 C2 C1 120.4(5) . .
C7 C2 C1 121.6(5) . .
C4 C3 C2 119.6(6) . .
C4 C3 H3A 120.2 . .
C2 C3 H3A 120.2 . .
C3 C4 C5 123.4(6) . .
C3 C4 N1 115.7(6) . .
C5 C4 N1 120.9(5) . .
C4 C5 C6 116.4(5) . .
C4 C5 C8 123.2(6) . .
C6 C5 C8 120.4(6) . .
C7 C6 C5 121.5(6) . .
C7 C6 H6A 119.3 . .
C5 C6 H6A 119.3 . .
C6 C7 C2 121.0(6) . .
C6 C7 H7A 119.5 . .
C2 C7 H7A 119.5 . .
C13 C8 C9 117.2(5) . .
C13 C8 C5 119.8(6) . .
C9 C8 C5 123.0(6) . .
C10 C9 C8 120.6(6) . .
C10 C9 N1' 111.3(18) . .
C8 C9 N1' 111.9(18) . .
C11 C10 C9 121.9(6) . .
C11 C10 H10A 119.0 . .
C9 C10 H10A 119.0 . .
C10 C11 C12 118.0(5) . .
C10 C11 C14 121.7(6) . .
C12 C11 C14 120.3(6) . .
C13 C12 C11 120.4(6) . .
C13 C12 H12A 119.8 . .
C11 C12 H12A 119.8 . .
C12 C13 C8 121.6(6) . .
C12 C13 H13A 119.2 . .
C8 C13 H13A 119.2 . .
O3 C14 O4 125.8(6) . .
O3 C14 C11 117.1(6) . .
O4 C14 C11 117.0(6) . .
O6 C15 O5 123.2(6) . .
O6 C15 C16 120.4(6) . .
O5 C15 C16 116.3(5) . .
O6 C15 Co1 67.8(3) . .
O5 C15 Co1 55.8(3) . .
C16 C15 Co1 168.5(4) . .
C17 C16 C21 117.9(6) . .
C17 C16 C15 119.7(6) . .
C21 C16 C15 122.3(5) . .
C16 C17 C18 120.6(6) . .
C16 C17 H17A 119.7 . .
C18 C17 H17A 119.7 . .
C19 C18 C17 122.1(6) . .
C19 C18 N2 119.9(6) . .
C17 C18 N2 117.9(6) . .
C20 C19 C18 116.9(6) . .
C20 C19 C22 120.5(6) . .
C18 C19 C22 122.6(5) . .
C19 C20 C21 121.7(7) . .
C19 C20 H20A 119.2 . .
C21 C20 H20A 119.2 . .
C20 C21 C16 120.7(6) . .
C20 C21 H21A 119.7 . .
C16 C21 H21A 119.7 . .
C27 C22 C23 119.5(6) . .
C27 C22 C19 119.2(5) . .
C23 C22 C19 121.2(5) . .
C22 C23 C24 118.8(6) . .
C22 C23 H23A 120.6 . .
C24 C23 H23A 120.6 . .
C25 C24 C23 121.2(6) . .
C25 C24 H24A 119.4 . .
C23 C24 H24A 119.4 . .
C24 C25 C26 119.4(6) . .
C24 C25 C28 120.2(6) . .
C26 C25 C28 120.1(6) . .
C25 C26 C27 119.6(6) . .
C25 C26 H26A 120.2 . .
C27 C26 H26A 120.2 . .
C22 C27 C26 121.5(6) . .
C22 C27 H27A 119.3 . .
C26 C27 H27A 119.3 . .
O12 C28 O11 122.4(6) . .
O12 C28 C25 119.8(6) . .
O11 C28 C25 117.8(6) . .
N4 C29 C30 124.0(6) . .
N4 C29 H29A 118.0 . .
C30 C29 H29A 118.0 . .
C31 C30 C29 119.8(6) . .
C31 C30 H30A 120.1 . .
C29 C30 H30A 120.1 . .
C30 C31 C32 116.8(6) . .
C30 C31 C34 119.4(6) . .
C32 C31 C34 123.8(6) . .
C31 C32 C33 119.9(6) . .
C31 C32 H32A 120.0 . .
C33 C32 H32A 120.0 . .
N4 C33 C32 123.3(5) . .
N4 C33 H33A 118.4 . .
C32 C33 H33A 118.4 . .
C35 C34 C31 125.7(6) . .
C35 C34 H34A 117.1 . .
C31 C34 H34A 117.1 . .
C34 C35 C36 126.9(6) . .
C34 C35 H35A 116.5 . .
C36 C35 H35A 116.5 . .
C40 C36 C37 117.9(6) . .
C40 C36 C35 120.2(6) . .
C37 C36 C35 121.9(6) . .
C36 C37 C38 118.7(6) . .
C36 C37 H37A 120.6 . .
C38 C37 H37A 120.6 . .
N5 C38 C37 122.8(6) . .
N5 C38 H38A 118.6 . .
C37 C38 H38A 118.6 . .
N5 C39 C40 123.2(6) . .
N5 C39 H39A 118.4 . .
C40 C39 H39A 118.4 . .
C39 C40 C36 119.9(6) . .
C39 C40 H40A 120.1 . .
C36 C40 H40A 120.1 . .
N3 C41 C42 123.6(5) . .
N3 C41 H41A 118.2 . .
C42 C41 H41A 118.2 . .
C43 C42 C41 120.5(5) . .
C43 C42 H42A 119.8 . .
C41 C42 H42A 119.8 . .
C42 C43 C44 116.4(5) . .
C42 C43 C46 121.6(5) . .
C44 C43 C46 122.0(5) . .
C45 C44 C43 119.6(5) . .
C45 C44 H44A 120.2 . .
C43 C44 H44A 120.2 . .
N3 C45 C44 123.4(5) . .
N3 C45 H45A 118.3 . .
C44 C45 H45A 118.3 . .
C46 C46 C43 126.8(7) 7_667 .
C46 C46 H46A 116.6 7_667 .
C43 C46 H46A 116.6 . .
C41 N3 C45 116.5(5) . .
C41 N3 Co1 125.3(4) . .
C45 N3 Co1 118.1(4) . .
C29 N4 C33 116.2(5) . .
C29 N4 Co1 123.0(4) . .
C33 N4 Co1 120.4(4) . .
C38 N5 C39 117.5(5) . .
C38 N5 Co2 119.1(4) . 2_655
C39 N5 Co2 123.1(4) . 2_655
C1 O1 Co1 145.9(4) . .
C1 O2 Co2 113.0(4) . .
C14 O3 Co1 134.6(4) . 1_545
C14 O4 Co2 145.4(4) . 1_545
C15 O5 Co1 94.6(3) . .
C15 O6 Co1 82.7(4) . .
C28 O11 Co2 102.4(4) . 3_445
O7 N2 O8 117.5(8) . .
O7 N2 C18 128.2(8) . .
O8 N2 C18 113.7(8) . .
O10 N1 O9 123.7(8) . .
O10 N1 C4 118.9(8) . .
O9 N1 C4 117.4(7) . .
O10' N1' O9' 112(3) . .
O10' N1' C9 97(4) . .
O9' N1' C9 148(4) . .

loop_
_geom_bond_atom_site_label_1
_geom_bond_atom_site_label_2
_geom_bond_distance
_geom_bond_site_symmetry_2
Co1 O3 2.008(4) 1_565
Co1 O1 2.049(4) .
Co1 O5 2.085(4) .
Co1 N3 2.124(4) .
Co1 N4 2.131(4) .
Co1 O6 2.347(4) .
Co1 C15 2.515(6) .
Co2 O4 1.954(4) 1_565
Co2 O2 1.979(4) .
Co2 O11 1.979(4) 3
Co2 N5 2.059(5) 2_655
C1 O1 1.239(6) .
C1 O2 1.259(7) .
C1 C2 1.486(7) .
C2 C3 1.386(7) .
C2 C7 1.389(7) .
C3 C4 1.377(7) .
C3 H3A 0.9300 .
C4 C5 1.379(8) .
C4 N1 1.457(9) .
C5 C6 1.384(8) .
C5 C8 1.484(7) .
C6 C7 1.381(7) .
C6 H6A 0.9300 .
C7 H7A 0.9300 .
C8 C13 1.374(8) .
C8 C9 1.385(8) .
C9 C10 1.367(8) .
C9 N1' 1.490(19) .
C10 C11 1.358(8) .
C10 H10A 0.9300 .
C11 C12 1.378(8) .
C11 C14 1.490(7) .
C12 C13 1.374(7) .
C12 H12A 0.9300 .
C13 H13A 0.9300 .
C14 O3 1.251(7) .
C14 O4 1.262(7) .
C15 O6 1.248(6) .
C15 O5 1.249(7) .
C15 C16 1.506(8) .
C16 C17 1.361(7) .
C16 C21 1.382(8) .
C17 C18 1.377(8) .
C17 H17A 0.9300 .
C18 C19 1.376(8) .
C18 N2 1.440(8) .
C19 C20 1.360(8) .
C19 C22 1.503(7) .
C20 C21 1.382(8) .
C20 H20A 0.9300 .
C21 H21A 0.9300 .
C22 C27 1.369(8) .
C22 C23 1.381(8) .
C23 C24 1.394(8) .
C23 H23A 0.9300 .
C24 C25 1.372(8) .
C24 H24A 0.9300 .
C25 C26 1.374(8) .
C25 C28 1.511(8) .
C26 C27 1.375(8) .
C26 H26A 0.9300 .
C27 H27A 0.9300 .
C28 O12 1.221(7) .
C28 O11 1.247(7) .
C29 N4 1.315(6) .
C29 C30 1.386(7) .
C29 H29A 0.9300 .
C30 C31 1.364(8) .
C30 H30A 0.9300 .
C31 C32 1.373(8) .
C31 C34 1.476(8) .
C32 C33 1.384(8) .
C32 H32A 0.9300 .
C33 N4 1.333(7) .
C33 H33A 0.9300 .
C34 C35 1.289(8) .
C34 H34A 0.9300 .
C35 C36 1.489(8) .
C35 H35A 0.9300 .
C36 C40 1.373(8) .
C36 C37 1.387(8) .
C37 C38 1.392(8) .
C37 H37A 0.9300 .
C38 N5 1.332(7) .
C38 H38A 0.9300 .
C39 N5 1.333(7) .
C39 C40 1.366(8) .
C39 H39A 0.9300 .
C40 H40A 0.9300 .
C41 N3 1.321(6) .
C41 C42 1.379(7) .
C41 H41A 0.9300 .
C42 C43 1.366(7) .
C42 H42A 0.9300 .
C43 C44 1.387(7) .
C43 C46 1.460(7) .
C44 C45 1.381(7) .
C44 H44A 0.9300 .
C45 N3 1.333(6) .
C45 H45A 0.9300 .
C46 C46 1.307(10) 7_667
C46 H46A 0.9300 .
N5 Co2 2.059(5) 2_655
O3 Co1 2.008(3) 1_545
O4 Co2 1.954(4) 1_545
O11 Co2 1.979(4) 3_445
N2 O7 1.096(8) .
N2 O8 1.272(9) .
N1 O10 1.199(9) .
N1 O9 1.210(8) .
N1' O10' 1.202(19) .
N1' O9' 1.227(19) .

loop_
_geom_torsion_atom_site_label_1
_geom_torsion_atom_site_label_2
_geom_torsion_atom_site_label_3
_geom_torsion_atom_site_label_4
_geom_torsion
_geom_torsion_site_symmetry_1
_geom_torsion_site_symmetry_4
O1 C1 C2 C3 9.8(8) . .
O2 C1 C2 C3 -167.1(5) . .
O1 C1 C2 C7 -172.9(5) . .
O2 C1 C2 C7 10.2(8) . .
C7 C2 C3 C4 -4.1(8) . .
C1 C2 C3 C4 173.2(5) . .
C2 C3 C4 C5 2.4(9) . .
C2 C3 C4 N1 -177.9(6) . .
C3 C4 C5 C6 1.6(9) . .
N1 C4 C5 C6 -178.1(6) . .
C3 C4 C5 C8 -175.3(5) . .
N1 C4 C5 C8 4.9(9) . .
C4 C5 C6 C7 -3.9(9) . .
C8 C5 C6 C7 173.2(5) . .
C5 C6 C7 C2 2.1(9) . .
C3 C2 C7 C6 2.0(9) . .
C1 C2 C7 C6 -175.4(5) . .
C4 C5 C8 C13 134.9(7) . .
C6 C5 C8 C13 -42.0(8) . .
C4 C5 C8 C9 -44.9(9) . .
C6 C5 C8 C9 138.2(7) . .
C13 C8 C9 C10 -5.0(12) . .
C5 C8 C9 C10 174.8(7) . .
C13 C8 C9 N1' -138.8(17) . .
C5 C8 C9 N1' 41.1(19) . .
C8 C9 C10 C11 2.3(13) . .
N1' C9 C10 C11 136.3(18) . .
C9 C10 C11 C12 2.2(12) . .
C9 C10 C11 C14 -177.8(7) . .
C10 C11 C12 C13 -3.9(10) . .
C14 C11 C12 C13 176.1(6) . .
C11 C12 C13 C8 1.1(11) . .
C9 C8 C13 C12 3.3(11) . .
C5 C8 C13 C12 -176.5(6) . .
C10 C11 C14 O3 17.3(9) . .
C12 C11 C14 O3 -162.7(6) . .
C10 C11 C14 O4 -162.9(6) . .
C12 C11 C14 O4 17.1(9) . .
O3 Co1 C15 O6 -2.3(4) 1_565 .
O1 Co1 C15 O6 -177.6(3) . .
O5 Co1 C15 O6 173.6(6) . .
N3 Co1 C15 O6 88.7(3) . .
N4 Co1 C15 O6 -88.0(3) . .
O3 Co1 C15 O5 -176.0(3) 1_565 .
O1 Co1 C15 O5 8.7(4) . .
N3 Co1 C15 O5 -84.9(3) . .
N4 Co1 C15 O5 98.4(3) . .
O6 Co1 C15 O5 -173.6(6) . .
O3 Co1 C15 C16 135(2) 1_565 .
O1 Co1 C15 C16 -40(2) . .
O5 Co1 C15 C16 -49(2) . .
N3 Co1 C15 C16 -134(2) . .
N4 Co1 C15 C16 50(2) . .
O6 Co1 C15 C16 138(2) . .
O6 C15 C16 C17 -176.3(6) . .
O5 C15 C16 C17 6.1(8) . .
Co1 C15 C16 C17 50(2) . .
O6 C15 C16 C21 6.6(9) . .
O5 C15 C16 C21 -171.0(6) . .
Co1 C15 C16 C21 -127(2) . .
C21 C16 C17 C18 0.7(10) . .
C15 C16 C17 C18 -176.5(6) . .
C16 C17 C18 C19 1.0(10) . .
C16 C17 C18 N2 176.8(7) . .
C17 C18 C19 C20 -2.7(10) . .
N2 C18 C19 C20 -178.4(7) . .
C17 C18 C19 C22 176.2(6) . .
N2 C18 C19 C22 0.4(10) . .
C18 C19 C20 C21 2.8(10) . .
C22 C19 C20 C21 -176.1(6) . .
C19 C20 C21 C16 -1.2(11) . .
C17 C16 C21 C20 -0.6(10) . .
C15 C16 C21 C20 176.5(6) . .
C20 C19 C22 C27 73.1(8) . .
C18 C19 C22 C27 -105.7(7) . .
C20 C19 C22 C23 -104.5(8) . .
C18 C19 C22 C23 76.7(8) . .
C27 C22 C23 C24 0.6(9) . .
C19 C22 C23 C24 178.3(6) . .
C22 C23 C24 C25 -0.6(9) . .
C23 C24 C25 C26 0.1(9) . .
C23 C24 C25 C28 -173.3(6) . .
C24 C25 C26 C27 0.3(9) . .
C28 C25 C26 C27 173.7(6) . .
C23 C22 C27 C26 -0.3(9) . .
C19 C22 C27 C26 -177.9(6) . .
C25 C26 C27 C22 -0.2(10) . .
C24 C25 C28 O12 147.6(6) . .
C26 C25 C28 O12 -25.8(9) . .
C24 C25 C28 O11 -29.6(8) . .
C26 C25 C28 O11 157.0(6) . .
N4 C29 C30 C31 -0.8(10) . .
C29 C30 C31 C32 -0.3(9) . .
C29 C30 C31 C34 179.4(6) . .
C30 C31 C32 C33 1.0(10) . .
C34 C31 C32 C33 -178.7(6) . .
C31 C32 C33 N4 -0.8(11) . .
C30 C31 C34 C35 -175.6(7) . .
C32 C31 C34 C35 4.2(11) . .
C31 C34 C35 C36 178.9(6) . .
C34 C35 C36 C40 -168.7(7) . .
C34 C35 C36 C37 11.5(11) . .
C40 C36 C37 C38 -0.4(10) . .
C35 C36 C37 C38 179.4(6) . .
C36 C37 C38 N5 0.8(10) . .
N5 C39 C40 C36 0.6(11) . .
C37 C36 C40 C39 -0.2(10) . .
C35 C36 C40 C39 179.9(6) . .
N3 C41 C42 C43 1.1(10) . .
C41 C42 C43 C44 -1.9(9) . .
C41 C42 C43 C46 178.2(6) . .
C42 C43 C44 C45 0.4(9) . .
C46 C43 C44 C45 -179.8(6) . .
C43 C44 C45 N3 2.2(9) . .
C42 C43 C46 C46 -168.0(8) . 7_667
C44 C43 C46 C46 12.2(12) . 7_667
C42 C41 N3 C45 1.4(9) . .
C42 C41 N3 Co1 -175.4(5) . .
C44 C45 N3 C41 -3.0(9) . .
C44 C45 N3 Co1 174.0(5) . .
O3 Co1 N3 C41 21.4(5) 1_565 .
O1 Co1 N3 C41 130.1(5) . .
O5 Co1 N3 C41 -139.9(5) . .
N4 Co1 N3 C41 -42(3) . .
O6 Co1 N3 C41 -80.8(5) . .
C15 Co1 N3 C41 -110.3(5) . .
O3 Co1 N3 C45 -155.3(4) 1_565 .
O1 Co1 N3 C45 -46.6(4) . .
O5 Co1 N3 C45 43.4(4) . .
N4 Co1 N3 C45 142(3) . .
O6 Co1 N3 C45 102.5(4) . .
C15 Co1 N3 C45 73.0(4) . .
C30 C29 N4 C33 1.1(9) . .
C30 C29 N4 Co1 -171.0(5) . .
C32 C33 N4 C29 -0.3(9) . .
C32 C33 N4 Co1 172.0(5) . .
O3 Co1 N4 C29 -30.1(5) 1_565 .
O1 Co1 N4 C29 -138.9(5) . .
O5 Co1 N4 C29 131.0(5) . .
N3 Co1 N4 C29 33(3) . .
O6 Co1 N4 C29 72.2(5) . .
C15 Co1 N4 C29 101.7(5) . .
O3 Co1 N4 C33 158.2(5) 1_565 .
O1 Co1 N4 C33 49.4(5) . .
O5 Co1 N4 C33 -40.7(5) . .
N3 Co1 N4 C33 -139(3) . .
O6 Co1 N4 C33 -99.6(5) . .
C15 Co1 N4 C33 -70.0(5) . .
C37 C38 N5 C39 -0.5(9) . .
C37 C38 N5 Co2 -174.7(5) . 2_655
C40 C39 N5 C38 -0.3(10) . .
C40 C39 N5 Co2 173.7(5) . 2_655
O2 C1 O1 Co1 -87.0(8) . .
C2 C1 O1 Co1 96.2(7) . .
O3 Co1 O1 C1 88.2(7) 1_565 .
O5 Co1 O1 C1 -91.2(7) . .
N3 Co1 O1 C1 -1.5(7) . .
N4 Co1 O1 C1 178.0(7) . .
O6 Co1 O1 C1 -97.7(7) . .
C15 Co1 O1 C1 -95.5(7) . .
O1 C1 O2 Co2 -13.0(7) . .
C2 C1 O2 Co2 163.9(4) . .
O4 Co2 O2 C1 68.4(4) 1_565 .
O11 Co2 O2 C1 -179.0(4) 3 .
N5 Co2 O2 C1 -50.6(4) 2_655 .
O4 C14 O3 Co1 7.3(9) . 1_545
C11 C14 O3 Co1 -172.9(4) . 1_545
O3 C14 O4 Co2 37.2(11) . 1_545
C11 C14 O4 Co2 -142.6(6) . 1_545
O6 C15 O5 Co1 -7.1(6) . .
C16 C15 O5 Co1 170.4(4) . .
O3 Co1 O5 C15 9.4(7) 1_565 .
O1 Co1 O5 C15 -172.4(3) . .
N3 Co1 O5 C15 95.7(4) . .
N4 Co1 O5 C15 -80.8(4) . .
O6 Co1 O5 C15 3.7(3) . .
O5 C15 O6 Co1 6.3(5) . .
C16 C15 O6 Co1 -171.1(5) . .
O3 Co1 O6 C15 178.2(3) 1_565 .
O1 Co1 O6 C15 4.0(5) . .
O5 Co1 O6 C15 -3.7(3) . .
N3 Co1 O6 C15 -92.3(3) . .
N4 Co1 O6 C15 89.9(3) . .
O12 C28 O11 Co2 -1.8(8) . 3_445
C25 C28 O11 Co2 175.3(4) . 3_445
C19 C18 N2 O7 34.9(15) . .
C17 C18 N2 O7 -141.1(11) . .
C19 C18 N2 O8 -135.8(8) . .
C17 C18 N2 O8 48.2(11) . .
C3 C4 N1 O10 -59.6(11) . .
C5 C4 N1 O10 120.1(9) . .
C3 C4 N1 O9 122.4(7) . .
C5 C4 N1 O9 -57.8(10) . .
C10 C9 N1' O10' 123(3) . .
C8 C9 N1' O10' -98(3) . .
C10 C9 N1' O9' -36(8) . .
C8 C9 N1' O9' 102(8) . .
